data_7249908
loop_
_publ_author_name
'O'Sullivan, Patrick'
'Previtali, Viola'
'Twamley, Brendan'
'Marmion, Celine J.'
'McDonald, Aidan R.'
'Rozas, Isabel'

_publ_section_title
;
 Platinum(ii) complexes of aryl guanidine-like derivatives as potential
 anticancer agents: between coordination and cyclometallation.
;
_journal_issue 5
_journal_name_full 'RSC advances'
_journal_page_first 3427
_journal_page_last 3438
_journal_paper_doi 10.1039/d5ra00310e
_journal_volume 15
_journal_year 2025
_chemical_formula_moiety 'C11 H20 Cl2 N4 O2 Pt2 S2'
_chemical_formula_sum 'C11 H20 Cl2 N4 O2 Pt2 S2'
_chemical_formula_weight 765.51
_space_group_crystal_system monoclinic
_space_group_IT_number 14
_space_group_name_Hall '-P 2yn'
_space_group_name_H-M_alt 'P 1 21/n 1'
_atom_sites_solution_hydrogens mixed
_atom_sites_solution_primary dual
_atom_sites_solution_secondary difmap
_audit_creation_method
;FinalCif V144 by Daniel Kratzert, Freiburg 2024, 
https://dkratzert.de/finalcif.html
;
_audit_update_record
;
2024-12-19 deposited with the CCDC.	2025-01-21 downloaded from the CCDC.
;
_cell_angle_alpha 90
_cell_angle_beta 96.860(17)
_cell_angle_gamma 90
_cell_formula_units_Z 4
_cell_length_a 9.634(6)
_cell_length_b 9.422(6)
_cell_length_c 21.150(13)
_cell_measurement_reflns_used 9291
_cell_measurement_temperature 100(2)
_cell_measurement_theta_max 28.3492
_cell_measurement_theta_min 2.2318
_cell_measurement_wavelength 0.71073
_cell_volume 1906(2)
_computing_cell_refinement 'SAINT v8.40B (Bruker, 2016)'
_computing_data_collection 'APEX5 (Bruker, 2023)'
_computing_data_reduction 'SAINT v8.40B (Bruker, 2016)'
_computing_molecular_graphics 'Olex2 1.5 (Dolomanov et al., 2009)'
_computing_publication_material 'Olex2 1.5 (Dolomanov et al., 2009)'
_computing_structure_refinement 'SHELXL v2019/1 (Sheldrick, 2015)'
_computing_structure_solution 'SHELXT v2018/2 (Sheldrick, 2015)'
_diffrn_ambient_temperature 100(2)
_diffrn_detector 'Bruker APEX2 area detector'
_diffrn_detector_area_resol_mean 8.33
_diffrn_detector_type 'CCD area detector'
_diffrn_measured_fraction_theta_full 1.000
_diffrn_measured_fraction_theta_max 0.993
_diffrn_measurement_details
;[mo_TCD259_01_####.sfrm, Phi run, Counterclockwise Eulerian angles: dx= 45.00 mm
 theta=  11.054 deg phi= 360.000 deg omega= 282.013 deg chi=  23.000 deg, width=
   0.800, images= 450, first=   1, secs/image=  23.999, secs/degree=  30.000, 
wavelength= 0.71073, kilovolts=  50.000, milliamps=  30.000, temperature=   
100.0]
[mo_TCD259_02_####.sfrm, Omega run, Counterclockwise Eulerian angles: dx= 45.00 
mm theta=  11.605 deg phi= 309.152 deg omega= 323.338 deg chi=  75.264 deg, 
width=   0.800, images=  85, first=   1, secs/image=  24.000, secs/degree=  
29.999, wavelength= 0.71073, kilovolts=  50.000, milliamps=  30.000, 
temperature=   100.0]
[mo_TCD259_03_####.sfrm, Omega run, Counterclockwise Eulerian angles: dx= 45.00 
mm theta=  11.054 deg phi= 306.000 deg omega=  13.533 deg chi= -54.740 deg, 
width=   0.800, images= 154, first=   1, secs/image=  24.000, secs/degree=  
30.000, wavelength= 0.71073, kilovolts=  50.000, milliamps=  30.000, 
temperature=   100.0]
[mo_TCD259_04_####.sfrm, Omega run, Counterclockwise Eulerian angles: dx= 45.00 
mm theta=  11.605 deg phi= 143.344 deg omega= 267.187 deg chi=  55.303 deg, 
width=   0.800, images= 157, first=   1, secs/image=  24.000, secs/degree=  
30.000, wavelength= 0.71073, kilovolts=  50.000, milliamps=  30.000, 
temperature=   100.0]
[mo_TCD259_05_####.sfrm, Omega run, Counterclockwise Eulerian angles: dx= 45.00 
mm theta=  11.054 deg phi= 153.000 deg omega=  13.533 deg chi= -54.740 deg, 
width=   0.800, images= 154, first=   1, secs/image=  24.000, secs/degree=  
30.000, wavelength= 0.71073, kilovolts=  50.000, milliamps=  30.000, 
temperature=   100.0]
[mo_TCD259_06_####.sfrm, Omega run, Counterclockwise Eulerian angles: dx= 45.00 
mm theta=  11.605 deg phi= 221.149 deg omega= 323.259 deg chi=  76.844 deg, 
width=   0.800, images=  85, first=   1, secs/image=  24.000, secs/degree=  
30.000, wavelength= 0.71073, kilovolts=  50.000, milliamps=  30.000, 
temperature=   100.0]
[mo_TCD259_07_####.sfrm, Omega run, Counterclockwise Eulerian angles: dx= 45.00 
mm theta=  11.054 deg phi=  51.001 deg omega=  13.533 deg chi= -54.740 deg, 
width=   0.800, images= 154, first=   1, secs/image=  24.000, secs/degree=  
30.000, wavelength= 0.71073, kilovolts=  50.000, milliamps=  30.000, 
temperature=   100.0]
[mo_TCD259_08_####.sfrm, Omega run, Counterclockwise Eulerian angles: dx= 45.00 
mm theta=  11.605 deg phi=  66.129 deg omega= 273.909 deg chi=  58.186 deg, 
width=   0.800, images= 148, first=   1, secs/image=  24.000, secs/degree=  
29.999, wavelength= 0.71073, kilovolts=  50.000, milliamps=  30.000, 
temperature=   100.0]
[mo_TCD259_09_####.sfrm, Phi run, Counterclockwise Eulerian angles: dx= 45.00 mm
 theta=  11.054 deg phi=   0.000 deg omega=  12.442 deg chi= -57.063 deg, width=
   0.800, images= 450, first=   1, secs/image=  24.000, secs/degree=  30.000, 
wavelength= 0.71073, kilovolts=  50.000, milliamps=  30.000, temperature=   
100.0]
[mo_TCD259_10_####.sfrm, Omega run, Counterclockwise Eulerian angles: dx= 45.00 
mm theta=  11.605 deg phi=  13.182 deg omega= 269.242 deg chi=  51.854 deg, 
width=   0.800, images= 155, first=   1, secs/image=  24.000, secs/degree=  
29.999, wavelength= 0.71073, kilovolts=  50.000, milliamps=  30.000, 
temperature=   100.0]
[mo_TCD259_11_####.sfrm, Omega run, Counterclockwise Eulerian angles: dx= 45.00 
mm theta=  11.605 deg phi= 195.680 deg omega= 269.550 deg chi=  50.992 deg, 
width=   0.800, images= 155, first=   1, secs/image=  24.000, secs/degree=  
30.000, wavelength= 0.71073, kilovolts=  50.000, milliamps=  30.000, 
temperature=   100.0]
[mo_TCD259_12_####.sfrm, Omega run, Counterclockwise Eulerian angles: dx= 50.00 
mm theta=  12.067 deg phi=  51.001 deg omega=  11.303 deg chi= -54.740 deg, 
width=   0.800, images= 166, first=   1, secs/image=  24.000, secs/degree=  
30.000, wavelength= 0.71073, kilovolts=  50.000, milliamps=  30.000, 
temperature=   100.0]
[mo_TCD259_13_####.sfrm, Omega run, Counterclockwise Eulerian angles: dx= 50.00 
mm theta=  13.011 deg phi= 304.041 deg omega= 267.670 deg chi=  50.620 deg, 
width=   0.800, images= 166, first=   1, secs/image=  24.000, secs/degree=  
30.000, wavelength= 0.71073, kilovolts=  50.000, milliamps=  30.000, 
temperature=   100.0]
;
_diffrn_measurement_device 'Kappa diffractometer'
_diffrn_measurement_device_type 'APEX2 Kappa Duo (Bruker AXS, Karlsruhe, Germany)'
_diffrn_measurement_method '\w and \f scans'
_diffrn_measurement_specimen_support 'MiTeGen micromount'
_diffrn_radiation_monochromator graphite
_diffrn_radiation_probe x-ray
_diffrn_radiation_type 'Mo K\a'
_diffrn_radiation_wavelength 0.71073
_diffrn_reflns_av_R_equivalents 0.0343
_diffrn_reflns_av_unetI/netI 0.0136
_diffrn_reflns_Laue_measured_fraction_full 1.000
_diffrn_reflns_Laue_measured_fraction_max 0.993
_diffrn_reflns_limit_h_max 12
_diffrn_reflns_limit_h_min -12
_diffrn_reflns_limit_k_max 12
_diffrn_reflns_limit_k_min -12
_diffrn_reflns_limit_l_max 28
_diffrn_reflns_limit_l_min -28
_diffrn_reflns_number 68330
_diffrn_reflns_point_group_measured_fraction_full 1.000
_diffrn_reflns_point_group_measured_fraction_max 0.993
_diffrn_reflns_reduction_process narrow-frame
_diffrn_reflns_theta_full 25.242
_diffrn_reflns_theta_max 28.41
_diffrn_reflns_theta_min 1.94
_diffrn_source 'standard sealed X-ray tube'
_diffrn_source_current 30.0
_diffrn_source_target Mo
_diffrn_source_type 'Siemens, KFF Mo 2K -90 C'
_diffrn_source_voltage 50.0
_exptl_absorpt_coefficient_mu 15.173
_exptl_absorpt_correction_T_max 0.0298
_exptl_absorpt_correction_T_min 0.0086
_exptl_absorpt_correction_type multi-scan
_exptl_absorpt_process_details
;Krause, L., Herbst-Irmer, R., Sheldrick, G. M., Stalke, D. (2015).
"Comparison of silver and molybdenum microfocus X-ray sources for single-crystal
 structure determination"
J. Appl. Cryst. 48, 3-10.
doi:10.1107/S1600576714022985
;
_exptl_crystal_colour purple
_exptl_crystal_density_diffrn 2.667
_exptl_crystal_density_method 'not measured'
_exptl_crystal_description block
_exptl_crystal_F_000 1408
_exptl_crystal_size_max 0.12
_exptl_crystal_size_mid 0.09
_exptl_crystal_size_min 0.05
_refine_diff_density_max 3.055
_refine_diff_density_min -3.185
_refine_diff_density_rms 0.254
_refine_ls_extinction_method none
_refine_ls_goodness_of_fit_ref 1.276
_refine_ls_hydrogen_treatment mixed
_refine_ls_matrix_type full
_refine_ls_number_parameters 218
_refine_ls_number_reflns 4745
_refine_ls_number_restraints 5
_refine_ls_restrained_S_all 1.276
_refine_ls_R_factor_all 0.0470
_refine_ls_R_factor_gt 0.0451
_refine_ls_shift/su_max 0.001
_refine_ls_shift/su_mean 0.000
_refine_ls_structure_factor_coef Fsqd
_refine_ls_weighting_details 'w=1/[\s^2^(Fo^2^)+(0.0102P)^2^+53.8361P] where P=(Fo^2^+2Fc^2^)/3'
_refine_ls_weighting_scheme calc
_refine_ls_wR_factor_gt 0.1075
_refine_ls_wR_factor_ref 0.1082
_reflns_Friedel_coverage 0.000
_reflns_number_gt 4490
_reflns_number_total 4745
_reflns_threshold_expression 'I > 2\s(I)'
_cod_data_source_file d5ra00310e2.cif
_cod_data_source_block mo_TCD259_c
_cod_original_sg_symbol_H-M 'P 21/n'
_cod_database_code 7249908
_shelx_shelxl_version_number 2019/3
_shelx_space_group_comment
;
The symmetry employed for this shelxl refinement is uniquely defined
by the following loop, which should always be used as a source of
symmetry information in preference to the above space-group names.
They are only intended as comments.
;
_exptl_bruker_absorpt_correction_t_ratio 0.2886
_diffrn_measurement_ambient_temperature_device_make 'Cobra (Oxford Cryosystems Ltd, Oxford, UK)'
_diffrn_measurement_bruker_total_exposure_time 59495.55045
_diffrn_reflns_bruker_av_norm_i 2701.016
_diffrn_reflns_bruker_number_gt 62318
_computing_bruker_data_scaling 'SADABS-2016/2 - Bruker AXS area detector scaling and absorption correction'
_geom_details
; All esds (except the esd in the dihedral angle between two l.s. planes)
 are estimated using the full covariance matrix.  The cell esds are taken
 into account individually in the estimation of esds in distances, angles
 and torsion angles; correlations between esds in cell parameters are only
 used when they are defined by crystal symmetry.  An approximate (isotropic)
 treatment of cell esds is used for estimating esds involving l.s. planes.
;

loop_
_space_group_symop_operation_xyz
'x, y, z'
'-x+1/2, y+1/2, -z+1/2'
'-x, -y, -z'
'x-1/2, -y-1/2, z-1/2'

loop_
_atom_site_label
_atom_site_type_symbol
_atom_site_fract_x
_atom_site_fract_y
_atom_site_fract_z
_atom_site_U_iso_or_equiv
_atom_site_adp_type
_atom_site_occupancy
_atom_site_site_symmetry_order
_atom_site_calc_flag
_atom_site_refinement_flags_posn
_atom_site_refinement_flags_adp
_atom_site_refinement_flags_occupancy
_atom_site_disorder_assembly
_atom_site_disorder_group
Pt1_1 Pt 0.79714(4) 0.85982(5) 0.35028(2) 0.02867(11) Uani 1 1 d . . . . .
Pt2_1 Pt 0.46937(4) 0.41171(5) 0.37835(2) 0.03094(11) Uani 1 1 d . . . . .
Cl1_1 Cl 0.9957(3) 0.7767(3) 0.41300(13) 0.0356(6) Uani 1 1 d . . . . .
Cl2_1 Cl 0.5350(3) 0.1689(3) 0.40482(16) 0.0433(7) Uani 1 1 d . . . . .
S1_1 S 0.8951(3) 1.0724(3) 0.34989(13) 0.0316(5) Uani 1 1 d . . . . .
S2_1 S 0.2802(3) 0.4028(3) 0.42901(13) 0.0343(6) Uani 1 1 d . . . . .
O1_1 O 0.8155(8) 1.1786(8) 0.3092(4) 0.0348(17) Uani 1 1 d . . . . .
O2_1 O 0.1415(8) 0.3851(8) 0.3926(4) 0.0345(17) Uani 1 1 d . . . . .
N1_1 N 0.6841(9) 0.6742(10) 0.3463(4) 0.0298(18) Uani 1 1 d . . . . .
N2_1 N 0.6159(9) 0.9338(10) 0.3037(5) 0.0324(19) Uani 1 1 d . . . . .
H2A_1 H 0.594622 1.018543 0.320834 0.039 Uiso 1 1 calc R U . . .
H2B_1 H 0.626785 0.948524 0.262075 0.039 Uiso 1 1 calc R U . . .
N3_1 N 0.6476(10) 0.4275(10) 0.3386(5) 0.034(2) Uani 1 1 d . . . . .
H3_1 H 0.674409 0.352547 0.318433 0.041 Uiso 1 1 calc R U . . .
N4_1 N 0.8675(10) 0.5200(9) 0.3315(5) 0.033(2) Uani 1 1 d D . . . .
H4A_1 H 0.923(5) 0.596(5) 0.340(6) 0.049 Uiso 1 1 d D U . . .
H4B_1 H 0.909(6) 0.439(5) 0.344(6) 0.049 Uiso 1 1 d D U . . .
C1_1 C 0.5361(11) 0.7021(12) 0.3339(5) 0.030(2) Uani 1 1 d . . . . .
C2_1 C 0.5023(11) 0.8351(12) 0.3079(5) 0.032(2) Uani 1 1 d . . . . .
C3_1 C 0.3660(12) 0.8753(14) 0.2864(5) 0.037(2) Uani 1 1 d . . . . .
H3A_1 H 0.345471 0.966344 0.268343 0.045 Uiso 1 1 calc R U . . .
C4_1 C 0.2601(13) 0.7759(13) 0.2925(6) 0.038(3) Uani 1 1 d . . . . .
H4_1 H 0.166374 0.797843 0.276159 0.046 Uiso 1 1 calc R U . . .
C5_1 C 0.2897(12) 0.6465(14) 0.3218(5) 0.036(2) Uani 1 1 d . . . . .
H5_1 H 0.215524 0.583006 0.327350 0.043 Uiso 1 1 calc R U . . .
C6_1 C 0.4282(11) 0.6075(12) 0.3436(5) 0.031(2) Uani 1 1 d . . . . .
C7_1 C 0.7277(11) 0.5406(12) 0.3403(5) 0.032(2) Uani 1 1 d D . . . .
C8_1 C 0.9248(13) 1.1389(14) 0.4286(5) 0.038(3) Uani 1 1 d . . . . .
H8A_1 H 0.971922 1.231036 0.428414 0.057 Uiso 1 1 calc R U . . .
H8B_1 H 0.983710 1.072193 0.455311 0.057 Uiso 1 1 calc R U . . .
H8C_1 H 0.835164 1.150259 0.445572 0.057 Uiso 1 1 calc R U . . .
C9_1 C 1.0670(11) 1.0653(13) 0.3278(6) 0.037(3) Uani 1 1 d . . . . .
H9A_1 H 1.064719 1.020126 0.285901 0.055 Uiso 1 1 calc R U . . .
H9B_1 H 1.127050 1.009974 0.359364 0.055 Uiso 1 1 calc R U . . .
H9C_1 H 1.104228 1.161773 0.325787 0.055 Uiso 1 1 calc R U . . .
C10_1 C 0.2693(13) 0.5561(15) 0.4764(6) 0.044(3) Uani 1 1 d . . . . .
H10A_1 H 0.266289 0.640749 0.449287 0.066 Uiso 1 1 calc R U . . .
H10B_1 H 0.351314 0.560951 0.508529 0.066 Uiso 1 1 calc R U . . .
H10C_1 H 0.184304 0.551722 0.497529 0.066 Uiso 1 1 calc R U . . .
C11_1 C 0.2987(14) 0.2720(16) 0.4893(6) 0.046(3) Uani 1 1 d . . . . .
H11A_1 H 0.297514 0.177625 0.469740 0.069 Uiso 1 1 calc R U . . .
H11B_1 H 0.221230 0.279838 0.515203 0.069 Uiso 1 1 calc R U . . .
H11C_1 H 0.387515 0.285954 0.516344 0.069 Uiso 1 1 calc R U . . .

loop_
_atom_site_aniso_label
_atom_site_aniso_U_11
_atom_site_aniso_U_22
_atom_site_aniso_U_33
_atom_site_aniso_U_23
_atom_site_aniso_U_13
_atom_site_aniso_U_12
Pt1_1 0.0291(2) 0.0257(2) 0.0319(2) -0.00001(16) 0.00693(15) -0.00116(15)
Pt2_1 0.0307(2) 0.0291(2) 0.0340(2) -0.00187(17) 0.00807(15) -0.00407(16)
Cl1_1 0.0310(12) 0.0360(14) 0.0398(14) 0.0012(11) 0.0036(10) -0.0014(11)
Cl2_1 0.0516(17) 0.0255(13) 0.0568(18) 0.0018(12) 0.0229(14) -0.0003(12)
S1_1 0.0333(13) 0.0268(13) 0.0360(14) -0.0003(10) 0.0092(10) -0.0018(10)
S2_1 0.0289(13) 0.0395(15) 0.0352(14) -0.0001(12) 0.0062(10) -0.0060(11)
O1_1 0.040(4) 0.026(4) 0.040(4) 0.002(3) 0.010(3) 0.000(3)
O2_1 0.027(4) 0.025(4) 0.052(5) 0.007(3) 0.006(3) -0.008(3)
N1_1 0.027(4) 0.031(5) 0.032(4) -0.002(4) 0.005(3) -0.002(4)
N2_1 0.035(5) 0.026(5) 0.037(5) 0.004(4) 0.009(4) 0.000(4)
N3_1 0.038(5) 0.028(5) 0.038(5) -0.002(4) 0.014(4) 0.003(4)
N4_1 0.036(5) 0.017(4) 0.046(5) -0.008(4) 0.007(4) 0.007(4)
C1_1 0.030(5) 0.033(6) 0.028(5) -0.001(4) 0.005(4) -0.001(4)
C2_1 0.032(5) 0.032(6) 0.032(5) 0.001(4) 0.008(4) 0.001(4)
C3_1 0.036(6) 0.039(6) 0.036(6) 0.001(5) 0.005(5) 0.007(5)
C4_1 0.035(6) 0.040(7) 0.039(6) -0.004(5) 0.001(5) 0.003(5)
C5_1 0.029(5) 0.043(6) 0.035(6) -0.006(5) 0.006(4) -0.002(5)
C6_1 0.034(5) 0.029(5) 0.030(5) -0.003(4) 0.005(4) 0.002(4)
C7_1 0.033(5) 0.034(6) 0.029(5) 0.005(4) 0.006(4) -0.004(4)
C8_1 0.042(6) 0.037(6) 0.037(6) -0.007(5) 0.009(5) -0.008(5)
C9_1 0.030(5) 0.039(6) 0.043(6) 0.003(5) 0.012(5) -0.007(5)
C10_1 0.034(6) 0.059(8) 0.040(6) -0.011(6) 0.005(5) -0.001(6)
C11_1 0.041(7) 0.056(8) 0.043(7) 0.013(6) 0.012(5) 0.004(6)

loop_
_atom_type_symbol
_atom_type_description
_atom_type_scat_dispersion_real
_atom_type_scat_dispersion_imag
_atom_type_scat_source
C C 0.0033 0.0016 'International Tables Vol C Tables 4.2.6.8 and 6.1.1.4'
H H 0.0000 0.0000 'International Tables Vol C Tables 4.2.6.8 and 6.1.1.4'
Cl Cl 0.1484 0.1585 'International Tables Vol C Tables 4.2.6.8 and 6.1.1.4'
N N 0.0061 0.0033 'International Tables Vol C Tables 4.2.6.8 and 6.1.1.4'
O O 0.0106 0.0060 'International Tables Vol C Tables 4.2.6.8 and 6.1.1.4'
Pt Pt -1.7033 8.3905 'International Tables Vol C Tables 4.2.6.8 and 6.1.1.4'
S S 0.1246 0.1234 'International Tables Vol C Tables 4.2.6.8 and 6.1.1.4'

loop_
_geom_angle_atom_site_label_1
_geom_angle_atom_site_label_2
_geom_angle_atom_site_label_3
_geom_angle
_geom_angle_site_symmetry_1
_geom_angle_site_symmetry_3
_geom_angle_publ_flag
N2_1 Pt1_1 N1_1 81.5(4) . . ?
N2_1 Pt1_1 S1_1 91.7(3) . . ?
N1_1 Pt1_1 S1_1 173.1(3) . . ?
N2_1 Pt1_1 Cl1_1 174.4(3) . . ?
N1_1 Pt1_1 Cl1_1 97.6(3) . . ?
S1_1 Pt1_1 Cl1_1 89.13(11) . . ?
N3_1 Pt2_1 C6_1 85.4(4) . . ?
N3_1 Pt2_1 S2_1 175.5(3) . . ?
C6_1 Pt2_1 S2_1 94.3(3) . . ?
N3_1 Pt2_1 Cl2_1 87.4(3) . . ?
C6_1 Pt2_1 Cl2_1 170.9(3) . . ?
S2_1 Pt2_1 Cl2_1 93.38(11) . . ?
O1_1 S1_1 C8_1 108.9(6) . . ?
O1_1 S1_1 C9_1 108.0(5) . . ?
C8_1 S1_1 C9_1 102.1(6) . . ?
O1_1 S1_1 Pt1_1 115.1(4) . . ?
C8_1 S1_1 Pt1_1 109.7(4) . . ?
C9_1 S1_1 Pt1_1 112.2(4) . . ?
O2_1 S2_1 C11_1 107.8(6) . . ?
O2_1 S2_1 C10_1 106.1(5) . . ?
C11_1 S2_1 C10_1 99.7(7) . . ?
O2_1 S2_1 Pt2_1 119.9(4) . . ?
C11_1 S2_1 Pt2_1 110.9(4) . . ?
C10_1 S2_1 Pt2_1 110.5(4) . . ?
C7_1 N1_1 C1_1 117.9(9) . . ?
C7_1 N1_1 Pt1_1 129.3(7) . . ?
C1_1 N1_1 Pt1_1 111.1(7) . . ?
C2_1 N2_1 Pt1_1 111.4(7) . . ?
C7_1 N3_1 Pt2_1 125.4(8) . . ?
C2_1 C1_1 C6_1 119.2(10) . . ?
C2_1 C1_1 N1_1 114.6(10) . . ?
C6_1 C1_1 N1_1 126.2(10) . . ?
C3_1 C2_1 C1_1 122.8(11) . . ?
C3_1 C2_1 N2_1 119.8(10) . . ?
C1_1 C2_1 N2_1 117.4(10) . . ?
C2_1 C3_1 C4_1 117.2(11) . . ?
C5_1 C4_1 C3_1 121.1(11) . . ?
C4_1 C5_1 C6_1 120.9(11) . . ?
C1_1 C6_1 C5_1 118.4(11) . . ?
C1_1 C6_1 Pt2_1 121.4(8) . . ?
C5_1 C6_1 Pt2_1 119.9(9) . . ?
N3_1 C7_1 N1_1 125.1(10) . . ?
N3_1 C7_1 N4_1 117.2(10) . . ?
N1_1 C7_1 N4_1 117.5(10) . . ?

loop_
_geom_bond_atom_site_label_1
_geom_bond_atom_site_label_2
_geom_bond_distance
_geom_bond_site_symmetry_2
_geom_bond_publ_flag
Pt1_1 N2_1 2.023(9) . ?
Pt1_1 N1_1 2.056(9) . ?
Pt1_1 S1_1 2.215(3) . ?
Pt1_1 Cl1_1 2.329(3) . ?
Pt2_1 N3_1 2.006(9) . ?
Pt2_1 C6_1 2.007(11) . ?
Pt2_1 S2_1 2.223(3) . ?
Pt2_1 Cl2_1 2.421(3) . ?
S1_1 O1_1 1.474(8) . ?
S1_1 C8_1 1.769(12) . ?
S1_1 C9_1 1.776(11) . ?
S2_1 O2_1 1.470(8) . ?
S2_1 C11_1 1.767(13) . ?
S2_1 C10_1 1.769(13) . ?
N1_1 C7_1 1.338(15) . ?
N1_1 C1_1 1.443(13) . ?
N2_1 C2_1 1.447(14) . ?
N3_1 C7_1 1.313(14) . ?
N4_1 C7_1 1.395(14) . ?
C1_1 C2_1 1.391(15) . ?
C1_1 C6_1 1.403(15) . ?
C2_1 C3_1 1.390(15) . ?
C3_1 C4_1 1.403(17) . ?
C4_1 C5_1 1.382(17) . ?
C5_1 C6_1 1.408(15) . ?

loop_
_bruker_diffrn_runs_axis
_bruker_diffrn_runs_distance
_bruker_diffrn_runs_theta
_bruker_diffrn_runs_omega
_bruker_diffrn_runs_phi
_bruker_diffrn_runs_chi
_bruker_diffrn_runs_width
_bruker_diffrn_runs_images
_bruker_diffrn_runs_time
_bruker_diffrn_runs_wavelength
_bruker_diffrn_runs_voltage
_bruker_diffrn_runs_current
_bruker_diffrn_runs_temperature
Phi 45.0 11.054 282.013062 359.999939 22.999826 0.799978 450 23.999001 0.71073 50.0 30.0 100.00999999999999
Omega 45.0 11.6055 323.338196 309.152313 75.263824 0.800018 85 24.0 0.71073 50.0 30.0 100.00999999999999
Omega 45.0 11.054 13.532867 305.999664 -54.73983800000003 0.799988 154 24.0 0.71073 50.0 30.0 100.00999999999999
Omega 45.0 11.6055 267.187073 143.34433 55.302799 0.799988 157 24.0 0.71073 50.0 30.0 100.00999999999999
Omega 45.0 11.054 13.532867 152.999634 -54.73983800000003 0.799988 154 24.0 0.71073 50.0 30.0 100.00999999999999
Omega 45.0 11.6055 323.259155 221.149445 76.843849 0.799988 85 24.0 0.71073 50.0 30.0 100.00999999999999
Omega 45.0 11.054 13.532867 51.000648 -54.73983800000003 0.799988 154 24.0 0.71073 50.0 30.0 100.00999999999999
Omega 45.0 11.6055 273.909027 66.129272 58.185997 0.800018 148 24.0 0.71073 50.0 30.0 100.00999999999999
Phi 45.0 11.054 12.441895 6.1e-05 -57.06289699999999 0.799999 450 24.0 0.71073 50.0 30.0 100.00999999999999
Omega 45.0 11.6055 269.242157 13.182146 51.853783 0.800018 155 24.0 0.71073 50.0 30.0 100.00999999999999
Omega 45.0 11.6055 269.549988 195.680298 50.992088 0.799988 155 24.0 0.71073 50.0 30.0 100.00999999999999
Omega 50.0 12.0670005 11.302856 51.000648 -54.73983800000003 0.799988 166 24.0 0.71073 50.0 30.0 100.00999999999999
Omega 50.0 13.0105 267.670166 304.040558 50.61974 0.799988 166 24.0 0.71073 50.0 30.0 100.00999999999999
